data_1538031
loop_
_publ_author_name
'Francois, M.'
'Malaman, B.'
'Venturini, G.'
'Mareche, J.F.'
'Roques, B.'

_publ_section_title
;
 De nouvelles series de germaniures, isotypes de U4 Re7 Si6, Th Cr2 Si et
 Ca Be2 Ge2, dans les systemes ternaires R-T-Ge ou R est un element de
 terres rares et T= Ru, Os, Rh, Ir: supraconductivite de La Ir2 Ge2
;
_journal_name_full 'Journal of the Less-Common Metals'
_journal_page_first 231
_journal_page_last 237
_journal_volume 113
_journal_year 1985
_chemical_formula_sum 'Ge2 Ru2 Tb'
_chemical_name_systematic 'Ru2 Tb Ge2'
_space_group_IT_number 139
_symmetry_space_group_name_Hall '-I 4 2'
_symmetry_space_group_name_H-M 'I 4/m m m'
_cell_angle_alpha 90
_cell_angle_beta 90
_cell_angle_gamma 90
_cell_formula_units_Z 2
_cell_length_a 4.221
_cell_length_b 4.221
_cell_length_c 9.879
_cell_volume 176.013
_citation_journal_id_ASTM JCOMAH
_cod_data_source_file Francois_JCOMAH_1985_35.cif
_cod_data_source_block Ge2Ru2Tb1
_cod_original_cell_volume 176.0126
_cod_original_formula_sum 'Ge2 Ru2 Tb1'
_cod_database_code 1538031

loop_
_symmetry_equiv_pos_as_xyz
x,y,z
-y,x,z
-x,-y,z
y,-x,z
x,-y,-z
y,x,-z
-x,y,-z
-y,-x,-z
-x,-y,-z
y,-x,-z
x,y,-z
-y,x,-z
-x,y,z
-y,-x,z
x,-y,z
y,x,z
x+1/2,y+1/2,z+1/2
-y+1/2,x+1/2,z+1/2
-x+1/2,-y+1/2,z+1/2
y+1/2,-x+1/2,z+1/2
x+1/2,-y+1/2,-z+1/2
y+1/2,x+1/2,-z+1/2
-x+1/2,y+1/2,-z+1/2
-y+1/2,-x+1/2,-z+1/2
-x+1/2,-y+1/2,-z+1/2
y+1/2,-x+1/2,-z+1/2
x+1/2,y+1/2,-z+1/2
-y+1/2,x+1/2,-z+1/2
-x+1/2,y+1/2,z+1/2
-y+1/2,-x+1/2,z+1/2
x+1/2,-y+1/2,z+1/2
y+1/2,x+1/2,z+1/2

loop_
_atom_site_label
_atom_site_type_symbol
_atom_site_fract_x
_atom_site_fract_y
_atom_site_fract_z
_atom_site_occupancy
_atom_site_U_iso_or_equiv
Ru1 Ru 0 0.5 0.25 1 0.0
Tb1 Tb 0 0 0 1 0.0
Ge1 Ge 0 0 0.369 1 0.0
